data_2007107
loop_
_publ_author_name
'Siero\'n, Les\/law'
'Bukowska-Strzy\.zewska, Maria'

_publ_section_title <i>trans</i>-Diperchloratobis(pyridine-2-carboxamide-<i>N</i>^1^,<i>O</i>)copper(II)
_journal_issue 3
_journal_name_full 'Acta Crystallographica Section C'
_journal_page_first 322
_journal_page_last 324
_journal_paper_doi 10.1107/S010827019701487X
_journal_volume 54
_journal_year 1998
_chemical_formula_iupac '[Cu (Cl O4)2 (C6 H6 N2 O)2]'
_chemical_formula_sum 'C12 H12 Cl2 Cu N4 O10'
_chemical_formula_weight 506.70
_chemical_name_systematic ' trans-Diperchlorato-bis(pyridine-2-carboxamide-N',O)copper(II)'
_space_group_IT_number 2
_symmetry_cell_setting triclinic
_symmetry_space_group_name_Hall '-P 1'
_symmetry_space_group_name_H-M 'P -1'
_atom_type_scat_source
;
International Tables for Crystallography
(1992, Vol.C, Tables 4.2.6.8 and 6.1.1.4)
;
_cell_angle_alpha 92.60(2)
_cell_angle_beta 101.697(15)
_cell_angle_gamma 107.608(14)
_cell_formula_units_Z 1
_cell_length_a 5.8839(11)
_cell_length_b 9.104(2)
_cell_length_c 9.205(2)
_cell_measurement_reflns_used 41
_cell_measurement_temperature 293
_cell_measurement_theta_max 15.8
_cell_measurement_theta_min 3.7
_cell_volume 457.21(17)
_computing_cell_refinement 'Siemens P3 software'
_computing_data_collection 'Siemens P3 software'
_computing_data_reduction 'SHELXTL/PC XDISK (Sheldrick, 1990b)'
_computing_molecular_graphics 'SHELXTL/PC XP'
_computing_publication_material SHELXL93
_computing_structure_refinement 'SHELXL93 (Sheldrick, 1993)'
_computing_structure_solution 'SHELXS86 (Sheldrick, 1990a)'
_diffrn_ambient_temperature 293
_diffrn_measurement_device 'Siemens P3 diffractometer'
_diffrn_measurement_method \w--2\q
_diffrn_radiation_monochromator graphite
_diffrn_radiation_source 'FK60-10 Siemens Mo tube'
_diffrn_radiation_type 'Mo K\a'
_diffrn_radiation_wavelength 0.71073
_diffrn_reflns_av_R_equivalents 0.0119
_diffrn_reflns_av_sigmaI/netI 0.0147
_diffrn_reflns_limit_h_max 7
_diffrn_reflns_limit_h_min 0
_diffrn_reflns_limit_k_max 11
_diffrn_reflns_limit_k_min -11
_diffrn_reflns_limit_l_max 11
_diffrn_reflns_limit_l_min -11
_diffrn_reflns_number 1984
_diffrn_reflns_theta_full 25.98
_diffrn_reflns_theta_max 25.98
_diffrn_reflns_theta_min 2.27
_diffrn_standards_decay_% none
_diffrn_standards_interval_count 96
_diffrn_standards_number 3
_exptl_absorpt_coefficient_mu 1.549
_exptl_absorpt_correction_type none
_exptl_crystal_colour 'pale blue'
_exptl_crystal_density_diffrn 1.840
_exptl_crystal_density_method 'not measured'
_exptl_crystal_description prism
_exptl_crystal_F_000 255
_exptl_crystal_size_max 0.76
_exptl_crystal_size_mid 0.15
_exptl_crystal_size_min 0.13
_refine_diff_density_max 0.59
_refine_diff_density_min -0.42
_refine_ls_extinction_coef 0.016(2)
_refine_ls_extinction_method SHELXL
_refine_ls_goodness_of_fit_ref 1.072
_refine_ls_hydrogen_treatment refall
_refine_ls_matrix_type full
_refine_ls_number_parameters 158
_refine_ls_number_reflns 1799
_refine_ls_number_restraints 0
_refine_ls_restrained_S_all 1.072
_refine_ls_R_factor_all 0.0404
_refine_ls_R_factor_gt 0.0362
_refine_ls_shift/su_max <0.01
_refine_ls_shift/su_mean 0.000
_refine_ls_structure_factor_coef Fsqd
_refine_ls_weighting_details 'w = 1/[\s^2^(Fo^2^) + (0.0428P)^2^ + 0.56P] where P = (Fo^2^ + 2Fc^2^)/3'
_refine_ls_weighting_scheme calc
_refine_ls_wR_factor_ref 0.0947
_reflns_number_gt 1629
_reflns_number_total 1799
_reflns_threshold_expression I>2\s(I)
_cod_data_source_file mu1350.cif
_cod_data_source_block I
_cod_depositor_comments
;
The following automatic conversions were performed:

'_refine_ls_weighting_scheme' value 'w = 1/[\s^2^(Fo^2^) +
(0.0428P)^2^ + 0.56P] where P = (Fo^2^ + 2Fc^2^)/3' was changed to
'calc'. New tag '_refine_ls_weighting_details' was created. The value
of the new tag was set to 'w = 1/[\s^2^(Fo^2^) + (0.0428P)^2^ +
0.56P] where P = (Fo^2^ + 2Fc^2^)/3'.

Automatic conversion script
Id: cif_fix_values 3143 2015-03-26 13:38:13Z robertas 
;
_cod_original_cell_volume 457.26(15)
_cod_database_code 2007107

loop_
_symmetry_equiv_pos_as_xyz
'x, y, z'
'-x, -y, -z'

loop_
_atom_site_label
_atom_site_fract_x
_atom_site_fract_y
_atom_site_fract_z
_atom_site_U_iso_or_equiv
_atom_site_adp_type
_atom_site_calc_flag
_atom_site_refinement_flags
_atom_site_occupancy
_atom_site_disorder_assembly
_atom_site_type_symbol
Cu 0 0 0 .04104(10) Uani d S 1 . Cu
Cl .46137(11) .24660(6) .31658(6) .04323(14) Uani d . 1 . Cl
O2 .1839(3) .0019(2) -.1526(2) .0475(4) Uani d . 1 . O
O3 .3637(5) .2350(3) .1614(2) .0845(8) Uani d . 1 . O
O4 .4327(5) .0934(2) .3583(3) .0784(6) Uani d . 1 . O
O5 .3275(5) .3087(3) .3992(3) .1002(7) Uani d . 1 . O
O6 .7103(5) .3311(4) .3495(3) .1193(13) Uani d . 1 . O
N1 -.0783(3) .1720(2) -.0976(2) .0368(4) Uani d . 1 . N
N2 .2509(4) .0999(3) -.3631(2) .0507(5) Uani d . 1 . N
C1 .1576(4) .0951(3) -.2460(2) .0384(5) Uani d . 1 . C
C2 .0163(4) .2009(3) -.2183(2) .0373(5) Uani d . 1 . C
C3 -.0154(5) .3182(3) -.3011(3) .0510(6) Uani d . 1 . C
C4 -.1486(6) .4063(3) -.2592(4) .0603(8) Uani d . 1 . C
C5 -.2455(5) .3762(3) -.1355(3) .0555(7) Uani d . 1 . C
C6 -.2074(5) .2569(3) -.0566(3) .0458(6) Uani d . 1 . C
H1 .337(5) .042(3) -.372(3) .052(8) Uiso d . 1 . H
H2 .237(5) .164(3) -.418(3) .053(8) Uiso d . 1 . H
H3 .049(5) .330(3) -.374(3) .047(7) Uiso d . 1 . H
H4 -.165(6) .479(4) -.310(4) .076(11) Uiso d . 1 . H
H5 -.340(5) .429(4) -.099(3) .058(8) Uiso d . 1 . H
H6 -.271(5) .238(3) .021(3) .043(7) Uiso d . 1 . H

loop_
_atom_site_aniso_label
_atom_site_aniso_U_11
_atom_site_aniso_U_22
_atom_site_aniso_U_33
_atom_site_aniso_U_12
_atom_site_aniso_U_13
_atom_site_aniso_U_23
Cu .0596(2) .0482(2) .0327(2) .0306(2) .0248(2) .02220(14)
Cl .0562(3) .0417(3) .0345(3) .0155(2) .0152(2) .0099(2)
O2 .0660(9) .0545(9) .0410(8) .0336(7) .0293(7) .0221(7)
O3 .0848(15) .124(2) .0379(10) .0233(14) .0112(10) .0198(12)
O4 .121(2) .0600(11) .0847(14) .0488(11) .0549(12) .0289(10)
O5 .186(2) .1005(13) .0823(14) .1062(13) .0801(13) .0494(11)
O6 .085(2) .136(2) .085(2) -.033(2) .005(2) .022(2)
N1 .0464(9) .0378(9) .0307(8) .0167(7) .0120(7) .0110(7)
N2 .0678(12) .0597(12) .0370(10) .0260(10) .0282(9) .0185(9)
C1 .0454(11) .0419(11) .0284(10) .0110(9) .0128(9) .0103(8)
C2 .0435(11) .0369(10) .0295(10) .0097(9) .0074(9) .0095(8)
C3 .0640(14) .0482(12) .0452(13) .0178(11) .0182(11) .0247(10)
C4 .072(2) .0482(13) .067(2) .0267(12) .0136(14) .0279(12)
C5 .0598(14) .0478(13) .067(2) .0287(11) .0131(13) .0101(12)
C6 .0517(12) .0479(12) .0436(12) .0204(10) .0164(10) .0093(10)

loop_
_geom_angle_atom_site_label_1
_geom_angle_atom_site_label_2
_geom_angle_atom_site_label_3
_geom_angle
_geom_angle_publ_flag
O2 Cu O3 90.30(7) y
O2 Cu N1 83.27(8) y
O3 Cu N1 80.89(8) y
O3 Cl O4 108.6(2) ?
O3 Cl O5 111.1(2) ?
O3 Cl O6 109.7(2) ?
O4 Cl O5 105.60(10) ?
O4 Cl O6 108.8(2) ?
O5 Cl O6 112.9(2) ?
O2 C1 N2 121.1(2) ?
O2 C1 C2 117.9(2) ?
C1 O2 Cu 113.7(2) y
Cl O3 Cu 126.0(2) ?
C1 N2 H1 118.(2) ?
C1 N2 H2 119.(2) ?
H1 N2 H2 123.(3) ?
C2 N1 Cu 112.6(2) y
C6 N1 Cu 127.5(2) y
C2 N1 C6 119.9(2) y
N1 C2 C1 112.2(2) y
N1 C2 C3 121.5(2) y
N1 C6 C5 121.1(2) y
N1 C6 H6 120.6(18) ?
N2 C1 C2 121.0(2) y
C1 C2 C3 126.2(2) y
C2 C3 C4 118.8(3) ?
C4 C3 H3 125.(2) ?
C2 C3 H3 116.(2) ?
C3 C4 C5 119.5(3) ?
C3 C4 H4 118.(3) ?
C5 C4 H4 122.(3) ?
C4 C5 C6 119.2(3) ?
C4 C5 H5 125.5(19) ?
C6 C5 H5 115.3(19) ?
C5 C6 H6 118.3(18) ?

loop_
_geom_bond_atom_site_label_1
_geom_bond_atom_site_label_2
_geom_bond_site_symmetry_2
_geom_bond_distance
_geom_bond_publ_flag
Cu O2 . 1.937(2) y
Cu O3 . 2.649(3) y
Cu N1 . 1.967(2) y
Cl O3 . 1.414(2) y
Cl O4 . 1.433(2) y
Cl O5 . 1.411(2) y
Cl O6 . 1.395(3) y
O2 C1 . 1.255(3) y
N1 C2 . 1.343(3) y
N1 C6 . 1.327(3) y
N2 C1 . 1.302(3) y
N2 H1 . .85(3) ?
N2 H2 . .80(3) ?
C1 C2 . 1.494(3) y
C2 C3 . 1.376(3) ?
C3 C4 . 1.372(4) ?
C3 H3 . .83(3) ?
C4 C5 . 1.376(4) ?
C4 H4 . .84(4) ?
C5 C6 . 1.382(4) ?
C5 H5 . .94(3) ?
C6 H6 . .87(3) ?

loop_
_geom_hbond_atom_site_label_D
_geom_hbond_atom_site_label_H
_geom_hbond_atom_site_label_A
_geom_hbond_site_symmetry_A
_geom_hbond_distance_DH
_geom_hbond_distance_HA
_geom_hbond_distance_DA
_geom_hbond_angle_DHA
N2 H1 O4 2_655 0.85(3) 2.08(3) 2.919(4) 171(3)
N2 H2 O5 1_554 0.80(3) 2.23(3) 2.977(3) 155(3)
